data_7000353
loop_
_publ_author_name
'Klap\"otke, Thomas M.'
'Stierstorfer, J\"org'

_publ_section_title
;
 Azidoformamidinium and 5-aminotetrazolium dinitramide---two highly
 energetic isomers with a balanced oxygen content
;
_journal_name_full 'Dalton Transactions'
_journal_paper_doi 10.1039/b811767e
_journal_year 2009
_chemical_formula_moiety 'N3 O4, C H3 N4'
_chemical_formula_sum 'C H3 N7 O4'
_chemical_formula_weight 177.10
_chemical_name_common '5H-tetrazolium dinitramide'
_chemical_name_systematic '5H-tetrazolium dinitramide'
_space_group_IT_number 15
_symmetry_cell_setting monoclinic
_symmetry_Int_Tables_number 15
_symmetry_space_group_name_Hall '-C 2yc'
_symmetry_space_group_name_H-M 'C 1 2/c 1'
_atom_sites_solution_hydrogens geom
_atom_sites_solution_primary direct
_atom_sites_solution_secondary difmap
_audit_creation_date
;
'Mon Jun 30 18:25:02 2008'
;
_audit_creation_method SHELXL-97
_audit_update_record 30.06.2008
_cell_angle_alpha 90.00
_cell_angle_beta 93.01(3)
_cell_angle_gamma 90.00
_cell_formula_units_Z 4
_cell_length_a 6.904(2)
_cell_length_b 7.668(2)
_cell_length_c 12.200(4)
_cell_measurement_reflns_used 416
_cell_measurement_temperature 200(2)
_cell_measurement_theta_max 29.9918
_cell_measurement_theta_min 3.9442
_cell_volume 645.0(3)
_computing_cell_refinement
;
CrysAlis RED, Oxford Diffraction Ltd.,
Version 1.171.27p5 beta (release 01-04-2005 CrysAlis171 .NET)
(compiled Apr 1 2005,17:53:34)
;
_computing_data_collection
;
CrysAlis CCD, Oxford Diffraction Ltd.,
Version 1.171.27p5 beta (release 01-04-2005 CrysAlis171 .NET)
(compiled Apr 1 2005,17:53:34)
;
_computing_data_reduction
;
CrysAlis RED, Oxford Diffraction Ltd.,
Version 1.171.27p5 beta (release 01-04-2005 CrysAlis171 .NET)
(compiled Apr 1 2005,17:53:34)
;
_computing_molecular_graphics
;
'ORTEP (M. N. Burnett, C. K. Johnson, ORTEP-III: Oak Ridge Thermal Ellipsoid
;
_computing_publication_material 'PLATON (A. L. Spek, Acta Crystallogr, Sect. A, 1990, 46, C34, 1995 version).'
_computing_structure_refinement 'SHELXL-97 (Sheldrick, 1997)'
_computing_structure_solution SIR-92
_diffrn_ambient_temperature 200
_diffrn_detector_area_resol_mean 15.9809
_diffrn_measured_fraction_theta_full 0.990
_diffrn_measured_fraction_theta_max 0.990
_diffrn_measurement_device 'CCD camera on \k-goniostat'
_diffrn_measurement_device_type KappaCCD
_diffrn_measurement_method omega-scan
_diffrn_orient_matrix_UB_11 -0.0197668084
_diffrn_orient_matrix_UB_12 -0.0869294750
_diffrn_orient_matrix_UB_13 -0.0165920129
_diffrn_orient_matrix_UB_21 -0.0723716183
_diffrn_orient_matrix_UB_22 -0.0058358380
_diffrn_orient_matrix_UB_23 0.0388101550
_diffrn_orient_matrix_UB_31 -0.0707271308
_diffrn_orient_matrix_UB_32 0.0304491930
_diffrn_orient_matrix_UB_33 -0.0400645596
_diffrn_radiation_collimation 0.5
_diffrn_radiation_monochromator graphite
_diffrn_radiation_source 'fine-focus sealed tube'
_diffrn_radiation_type 'Mo K\a'
_diffrn_radiation_wavelength 0.71073
_diffrn_reflns_av_R_equivalents 0.0475
_diffrn_reflns_av_sigmaI/netI 0.1269
_diffrn_reflns_limit_h_max 9
_diffrn_reflns_limit_h_min -6
_diffrn_reflns_limit_k_max 10
_diffrn_reflns_limit_k_min -10
_diffrn_reflns_limit_l_max 16
_diffrn_reflns_limit_l_min -16
_diffrn_reflns_number 2058
_diffrn_reflns_theta_full 29.23
_diffrn_reflns_theta_max 29.23
_diffrn_reflns_theta_min 3.97
_diffrn_source_current 40
_diffrn_source_type 'Spellman generator'
_diffrn_source_voltage 50
_exptl_absorpt_coefficient_mu 0.174
_exptl_absorpt_correction_T_max 0.99000
_exptl_absorpt_correction_T_min 0.93413
_exptl_absorpt_correction_type multi-scan
_exptl_absorpt_process_details
;SCALE3 ABSPACK - An Oxford Diffraction program (1.0.4,gui:1.0.3)
(C) 2005 Oxford Diffraction Ltd.
;
_exptl_crystal_colour colorless
_exptl_crystal_density_diffrn 1.824
_exptl_crystal_density_method 'not measured'
_exptl_crystal_description plates
_exptl_crystal_F_000 360
_exptl_crystal_size_max 0.13
_exptl_crystal_size_mid 0.09
_exptl_crystal_size_min 0.02
_refine_diff_density_max 0.155
_refine_diff_density_min -0.132
_refine_diff_density_rms 0.038
_refine_ls_extinction_method none
_refine_ls_goodness_of_fit_ref 0.752
_refine_ls_hydrogen_treatment mixed
_refine_ls_matrix_type full
_refine_ls_number_parameters 85
_refine_ls_number_reflns 871
_refine_ls_number_restraints 1
_refine_ls_restrained_S_all 0.752
_refine_ls_R_factor_all 0.1245
_refine_ls_R_factor_gt 0.0322
_refine_ls_shift/su_max 0.000
_refine_ls_shift/su_mean 0.000
_refine_ls_structure_factor_coef Fsqd
_refine_ls_weighting_scheme calc
_refine_ls_wR_factor_gt 0.0492
_refine_ls_wR_factor_ref 0.0613
_reflns_number_gt 341
_reflns_number_total 871
_reflns_threshold_expression >2sigma(I)
_cod_data_source_file b811767e.txt
_cod_data_source_block dx269
_cod_original_sg_symbol_H-M C2/c
_cod_database_code 7000353

loop_
_symmetry_equiv_pos_as_xyz
'x, y, z'
'-x, y, -z+1/2'
'x+1/2, y+1/2, z'
'-x+1/2, y+1/2, -z+1/2'
'-x, -y, -z'
'x, -y, z-1/2'
'-x+1/2, -y+1/2, -z'
'x+1/2, -y+1/2, z-1/2'

loop_
_atom_site_label
_atom_site_type_symbol
_atom_site_fract_x
_atom_site_fract_y
_atom_site_fract_z
_atom_site_U_iso_or_equiv
_atom_site_adp_type
_atom_site_occupancy
_atom_site_symmetry_multiplicity
_atom_site_calc_flag
_atom_site_refinement_flags
_atom_site_disorder_assembly
_atom_site_disorder_group
N3 N 0.1029(3) 0.07820(18) 0.44487(13) 0.0359(4) Uani 1 1 d . . .
N2 N 0.56526(19) 0.27141(15) 0.28899(11) 0.0420(4) Uani 1 1 d . . .
C1 C 0.5000 0.0026(3) 0.2500 0.0363(6) Uani 1 2 d S . .
N1 N 0.6054(2) 0.10424(18) 0.31348(11) 0.0366(4) Uani 1 1 d D . .
N4 N -0.0798(4) 0.0389(3) 0.4663(2) 0.0317(7) Uani 0.50 1 d P . .
O1A O 0.2533(5) 0.0247(5) 0.4894(3) 0.0523(12) Uani 0.488(6) 1 d P . 1
O2A O 0.1098(6) 0.1716(3) 0.3583(2) 0.0453(14) Uani 0.488(6) 1 d P . 1
O1B O -0.0300(6) 0.1570(3) 0.4015(3) 0.0590(15) Uani 0.512(6) 1 d P . 2
O2B O 0.2731(5) 0.0998(6) 0.4334(4) 0.0553(14) Uani 0.512(6) 1 d P . 2
H1 H 0.7024(18) 0.079(2) 0.3634(11) 0.060(6) Uiso 1 1 d D A 2
H2 H 0.5000 -0.123(3) 0.2500 0.049(7) Uiso 1 2 d S B 2

loop_
_atom_site_aniso_label
_atom_site_aniso_U_11
_atom_site_aniso_U_22
_atom_site_aniso_U_33
_atom_site_aniso_U_23
_atom_site_aniso_U_13
_atom_site_aniso_U_12
N3 0.0351(11) 0.0372(10) 0.0349(10) -0.0037(7) -0.0045(9) -0.0033(9)
N2 0.0482(11) 0.0324(7) 0.0443(10) -0.0026(7) -0.0082(6) -0.0031(8)
C1 0.0363(16) 0.0305(16) 0.0420(17) 0.000 0.0011(13) 0.000
N1 0.0380(9) 0.0394(9) 0.0313(9) 0.0061(8) -0.0077(7) 0.0009(8)
N4 0.0232(19) 0.0441(19) 0.0275(17) 0.0045(15) -0.0020(12) 0.0002(14)
O1A 0.0255(19) 0.083(3) 0.047(2) 0.0228(18) -0.0135(16) -0.0026(17)
O2A 0.054(3) 0.0447(16) 0.0379(19) 0.0157(13) 0.0062(16) -0.0015(16)
O1B 0.044(3) 0.0613(19) 0.069(2) 0.0340(16) -0.028(2) -0.0100(16)
O2B 0.035(2) 0.074(3) 0.059(3) -0.022(2) 0.0106(17) -0.0107(18)

loop_
_atom_type_symbol
_atom_type_description
_atom_type_scat_dispersion_real
_atom_type_scat_dispersion_imag
_atom_type_scat_source
C C 0.0033 0.0016 'International Tables Vol C Tables 4.2.6.8 and 6.1.1.4'
H H 0.0000 0.0000 'International Tables Vol C Tables 4.2.6.8 and 6.1.1.4'
N N 0.0061 0.0033 'International Tables Vol C Tables 4.2.6.8 and 6.1.1.4'
O O 0.0106 0.0060 'International Tables Vol C Tables 4.2.6.8 and 6.1.1.4'

loop_
_exptl_crystal_face_index_h
_exptl_crystal_face_index_k
_exptl_crystal_face_index_l
_exptl_crystal_face_perp_dist
? ? ? ?

loop_
_geom_angle_atom_site_label_1
_geom_angle_atom_site_label_2
_geom_angle_atom_site_label_3
_geom_angle
_geom_angle_site_symmetry_1
_geom_angle_site_symmetry_3
_geom_angle_publ_flag
O1B N3 O2B 127.6(3) . . ?
O1B N3 O1A 169.2(3) . . ?
O1B N3 O2A 54.12(18) . . ?
O2B N3 O2A 75.4(3) . . ?
O1A N3 O2A 119.3(3) . . ?
O1B N3 N4 59.4(2) . . ?
O2B N3 N4 173.0(4) . . ?
O1A N3 N4 129.0(3) . . ?
O2A N3 N4 111.4(3) . . ?
O1B N3 N4 122.7(3) . 5_556 ?
O2B N3 N4 108.9(3) . 5_556 ?
O1A N3 N4 64.8(3) . 5_556 ?
O2A N3 N4 173.2(2) . 5_556 ?
N4 N3 N4 64.2(2) . 5_556 ?
N2 N2 N1 107.19(8) 2_655 . ?
N1 C1 N1 106.0(2) . 2_655 ?
N1 C1 H2 126.99(11) . . ?
N1 C1 H2 126.99(10) 2_655 . ?
C1 N1 N2 109.80(15) . . ?
C1 N1 H1 130.5(11) . . ?
N2 N1 H1 119.4(11) . . ?
O1B N4 N3 54.8(2) . . ?
O1B N4 N3 167.2(3) . 5_556 ?
N3 N4 N3 115.8(2) . 5_556 ?
O1B N4 O1A 138.2(3) . 5_556 ?
N3 N4 O1A 166.4(3) . 5_556 ?
N3 N4 O1A 50.61(19) 5_556 5_556 ?
O1B N4 N4 114.9(4) . 5_556 ?
N3 N4 N4 60.8(2) . 5_556 ?
N3 N4 N4 55.1(2) 5_556 5_556 ?
O1A N4 N4 105.7(3) 5_556 5_556 ?
N3 O1A N4 64.6(2) . 5_556 ?
N3 O1B N4 65.7(2) . . ?

loop_
_geom_bond_atom_site_label_1
_geom_bond_atom_site_label_2
_geom_bond_distance
_geom_bond_site_symmetry_2
_geom_bond_publ_flag
N3 O1B 1.198(3) . ?
N3 O2B 1.202(3) . ?
N3 O1A 1.218(3) . ?
N3 O2A 1.280(3) . ?
N3 N4 1.336(3) . ?
N2 N1 1.3418(17) . ?
C1 N1 1.2951(18) . ?
C1 H2 0.96(2) . ?
N1 H1 0.902(5) . ?
N4 O1B 1.262(5) . ?

loop_
_geom_contact_atom_site_label_1
_geom_contact_atom_site_label_2
_geom_contact_distance
_geom_contact_site_symmetry_1
_geom_contact_site_symmetry_2
_geom_contact_publ_flag
? ? ? ? ? ?

loop_
_geom_hbond_atom_site_label_D
_geom_hbond_atom_site_label_H
_geom_hbond_atom_site_label_A
_geom_hbond_distance_DH
_geom_hbond_distance_HA
_geom_hbond_distance_DA
_geom_hbond_angle_DHA
_geom_hbond_site_symmetry_A
? ? ? ? ? ? ? ?

loop_
_geom_torsion_atom_site_label_1
_geom_torsion_atom_site_label_2
_geom_torsion_atom_site_label_3
_geom_torsion_atom_site_label_4
_geom_torsion
_geom_torsion_site_symmetry_1
_geom_torsion_site_symmetry_2
_geom_torsion_site_symmetry_3
_geom_torsion_site_symmetry_4
_geom_torsion_publ_flag
N1 C1 N1 N2 -0.12(8) 2_655 . . . ?
N2 N2 N1 C1 0.3(2) 2_655 . . . ?
O1A N3 N4 O1B 171.6(3) . . . . ?
O2A N3 N4 O1B -15.8(3) . . . . ?
N4 N3 N4 O1B 169.8(3) 5_556 . . . ?
O1B N3 N4 N3 -169.8(3) . . . 5_556 ?
O1A N3 N4 N3 1.8(3) . . . 5_556 ?
O2A N3 N4 N3 174.4(2) . . . 5_556 ?
N4 N3 N4 N3 0.0 5_556 . . 5_556 ?
O1B N3 N4 O1A -164.7(11) . . . 5_556 ?
O1A N3 N4 O1A 6.9(13) . . . 5_556 ?
O2A N3 N4 O1A 179.4(10) . . . 5_556 ?
N4 N3 N4 O1A 5.1(10) 5_556 . . 5_556 ?
O1B N3 N4 N4 -169.8(3) . . . 5_556 ?
O1A N3 N4 N4 1.8(3) . . . 5_556 ?
O2A N3 N4 N4 174.4(2) . . . 5_556 ?
O1B N3 O1A N4 136.3(16) . . . 5_556 ?
O2B N3 O1A N4 179.5(4) . . . 5_556 ?
O2A N3 O1A N4 -173.9(2) . . . 5_556 ?
N4 N3 O1A N4 -1.8(3) . . . 5_556 ?
O2B N3 O1B N4 -179.9(3) . . . . ?
O1A N3 O1B N4 -142.9(16) . . . . ?
O2A N3 O1B N4 161.7(3) . . . . ?
N4 N3 O1B N4 -10.9(3) 5_556 . . . ?
N3 N4 O1B N3 46.0(14) 5_556 . . . ?
O1A N4 O1B N3 174.7(4) 5_556 . . . ?
N4 N4 O1B N3 9.8(3) 5_556 . . . ?
